data_2007069
loop_
_publ_author_name
'Simonov, Yurii A.'
'Bocelli, Gabriele'
'Fonari, Marina S.'
'Ganin, Edward V.'
'Popkov, Yurii A.'

_publ_section_title
;
 Inclusion Complex of
 <i>rac</i>-5,5,7,12,12,14-Hexamethyl-1,4,8,11-tetraazacyclotetradecane
 with Hydrochloride and Water
;
_journal_issue 3
_journal_name_full 'Acta Crystallographica Section C'
_journal_page_first 433
_journal_page_last 436
_journal_paper_doi 10.1107/S0108270197013292
_journal_volume 54
_journal_year 1998
_chemical_formula_iupac 'C16 H38 N4 2+ , 2Cl- , 3H2 O'
_chemical_formula_moiety 'C16 H38 N4 Cl2 3(H2 O)'
_chemical_formula_sum 'C16 H44 Cl2 N4 O3'
_chemical_formula_weight 411.45
_chemical_melting_point 300
_chemical_name_systematic
;
Rac-5,5,7,12,12,14-hexamethyl-1,4,8,11-tetraaza-
cyclotetradecane Hydrochloride Trihydrate
;
_space_group_IT_number 15
_symmetry_cell_setting monoclinic
_symmetry_space_group_name_Hall '-C 2yc'
_symmetry_space_group_name_H-M 'C 1 2/c 1'
_audit_creation_method SHELXL
_cell_angle_alpha 90.00
_cell_angle_beta 111.11(3)
_cell_angle_gamma 90.00
_cell_formula_units_Z 4
_cell_length_a 18.123(4)
_cell_length_b 7.924(2)
_cell_length_c 17.732(4)
_cell_measurement_reflns_used 30
_cell_measurement_temperature 293(2)
_cell_measurement_theta_max 19.32
_cell_measurement_theta_min 11.55
_cell_volume 2375.5(11)
_computing_cell_refinement AED
_computing_data_collection 'AED (Bocelli, Cantoni & Pasquinelli, 1993)'
_computing_publication_material SHELXL93
_computing_structure_refinement 'SHELXL93 (Sheldrick, 1993)'
_computing_structure_solution 'SHELXS86 (Sheldrick, 1990)'
_diffrn_ambient_temperature 293(2)
_diffrn_measurement_device 'Siemens AED 4-circle diffractometer'
_diffrn_measurement_method 'Profile-fitted \w--2\q scans'
_diffrn_radiation_monochromator graphite
_diffrn_radiation_source 'fine-focus sealed tube'
_diffrn_radiation_type CuK\a
_diffrn_radiation_wavelength 1.5418
_diffrn_reflns_av_R_equivalents 0.0548
_diffrn_reflns_av_sigmaI/netI 0.0541
_diffrn_reflns_limit_h_max 21
_diffrn_reflns_limit_h_min -16
_diffrn_reflns_limit_k_max 6
_diffrn_reflns_limit_k_min -9
_diffrn_reflns_limit_l_max 21
_diffrn_reflns_limit_l_min -21
_diffrn_reflns_number 2352
_diffrn_reflns_theta_max 70.05
_diffrn_reflns_theta_min 5.23
_diffrn_standards_decay_% none
_diffrn_standards_interval_count 100
_diffrn_standards_number 3
_exptl_absorpt_coefficient_mu 2.619
_exptl_absorpt_correction_type none
_exptl_crystal_colour colourless
_exptl_crystal_density_diffrn 1.150
_exptl_crystal_density_meas ?
_exptl_crystal_description prism
_exptl_crystal_F_000 904
_exptl_crystal_size_max 0.50
_exptl_crystal_size_mid 0.30
_exptl_crystal_size_min 0.25
_refine_diff_density_max 0.166
_refine_diff_density_min -0.132
_refine_ls_extinction_coef 0.0014(2)
_refine_ls_extinction_method SHELXL93_(Sheldrick,_1993)
_refine_ls_goodness_of_fit_all 1.023
_refine_ls_goodness_of_fit_obs 1.024
_refine_ls_hydrogen_treatment H_atoms_riding
_refine_ls_matrix_type full
_refine_ls_number_parameters 115
_refine_ls_number_reflns 1280
_refine_ls_number_restraints 0
_refine_ls_restrained_S_all 1.145
_refine_ls_restrained_S_obs 1.024
_refine_ls_R_factor_all 0.0392
_refine_ls_R_factor_obs .0372
_refine_ls_shift/esd_max 0.001
_refine_ls_shift/esd_mean 0.000
_refine_ls_structure_factor_coef Fsqd
_refine_ls_weighting_details 'w = 1/[\s^2^(Fo^2^)+(0.0556P)^2^] where P=(Fo^2^+2Fc^2^)/3'
_refine_ls_weighting_scheme calc
_refine_ls_wR_factor_all 0.1069
_refine_ls_wR_factor_obs .0951
_reflns_number_observed 1279
_reflns_number_total 1305
_reflns_observed_criterion >2sigma(I)
_cod_data_source_file cf1175.cif
_cod_data_source_block I
_cod_depositor_comments
;
The following automatic conversions were performed:

'_exptl_crystal_density_meas' value 'not measured' was changed to '?'
- the value is perceived as not measured.

Automatic conversion script
Id: cif_fix_values 3008 2015-01-20 13:52:24Z robertas 

The following automatic conversions were performed:

'_refine_ls_weighting_scheme' value 'calc w =
1/[\s^2^(Fo^2^)+(0.0556P)^2^] where P=(Fo^2^+2Fc^2^)/3' was changed
to 'calc'. New tag '_refine_ls_weighting_details' was created. The
value of the new tag was set to 'w = 1/[\s^2^(Fo^2^)+(0.0556P)^2^]
where P=(Fo^2^+2Fc^2^)/3'.

Automatic conversion script
Id: cif_fix_values 3143 2015-03-26 13:38:13Z robertas 
;
_cod_original_cell_volume 2375.5(10)
_cod_original_sg_symbol_H-M 'C 2/c'
_cod_database_code 2007069

loop_
_symmetry_equiv_pos_as_xyz
'x, y, z'
'-x, y, -z+1/2'
'x+1/2, y+1/2, z'
'-x+1/2, y+1/2, -z+1/2'
'-x, -y, -z'
'x, -y, z-1/2'
'-x+1/2, -y+1/2, -z'
'x+1/2, -y+1/2, z-1/2'

loop_
_atom_site_aniso_label
_atom_site_aniso_U_11
_atom_site_aniso_U_22
_atom_site_aniso_U_33
_atom_site_aniso_U_12
_atom_site_aniso_U_13
_atom_site_aniso_U_23
Cl1 .0834(6) .0642(5) .0835(6) .0135(4) .0420(4) -.0037(4)
N1 .0378(11) .0474(11) .0396(10) .0018(9) .0185(8) .0005(9)
N2 .0405(11) .0452(11) .0380(10) .0042(9) .0159(9) -.0020(9)
C1 .0381(13) .055(2) .0481(15) -.0050(11) .0112(11) .0001(12)
C2 .0371(13) .062(2) .0539(15) -.0058(12) .0206(12) .0037(12)
C21 .061(2) .108(3) .070(2) -.033(2) .023(2) .013(2)
C3 .0468(14) .066(2) .0417(13) -.0075(12) .0244(11) -.0035(12)
C4 .051(2) .058(2) .0414(13) -.0023(12) .0218(12) .0030(11)
C5 .0359(13) .0519(14) .0433(13) .0001(11) .0106(10) -.0034(12)
C51 .056(2) .079(2) .0436(15) .0041(15) .0091(12) -.0088(14)
C52 .050(2) .056(2) .068(2) -.0040(13) .0199(14) -.0073(14)
O1W .154(3) .048(2) .125(3) .000 .088(3) .000
O2W .073(2) .101(2) .117(2) .0085(14) .0419(14) -.0241(15)

loop_
_atom_site_label
_atom_site_fract_x
_atom_site_fract_y
_atom_site_fract_z
_atom_site_U_iso_or_equiv
_atom_site_thermal_displace_type
_atom_site_calc_flag
_atom_site_refinement_flags
_atom_site_occupancy
_atom_site_disorder_group
_atom_site_type_symbol
Cl1 .03806(5) .20361(10) .61348(5) .0737(3) Uani d . 1 . Cl
N1 .08938(10) .6888(2) .74331(10) .0403(5) Uani d . 1 . N
H1A .06987(10) .7900(2) .75041(10) .048 Uiso d R 1 . H
N2 -.05345(10) .5283(2) .63500(10) .0407(5) Uani d . 1 . N
H2A -.03114(10) .4286(2) .63051(10) .049 Uiso d R 1 . H
H2B -.04736(10) .5545(2) .68844(10) .049 Uiso d R 1 . H
C1 .18294(14) .6648(3) .88516(14) .0483(6) Uani d . 1 . C
H11 .15808(14) .7792(3) .90133(14) .058 Uiso d R 1 . H
H12 .24488(14) .6393(3) .91233(14) .058 Uiso d R 1 . H
C2 .17432(13) .6832(3) .79597(15) .0499(6) Uani d . 1 . C
H21 .19633(13) .5840(3) .78118(15) .060 Uiso d R 1 . H
C21 .2208(2) .8354(5) .7848(2) .0800(10) Uani d . 1 . C
H21A .2154(2) .8458(5) .7291(2) .096 Uiso d R 1 . H
H21B .2010(2) .9356(5) .8014(2) .096 Uiso d R 1 . H
H21C .2756(2) .8209(5) .8176(2) .096 Uiso d R 1 . H
C3 .07616(14) .6617(3) .65736(13) .0491(6) Uani d . 1 . C
H3A .09861(14) .5553(3) .65112(13) .059 Uiso d R 1 . H
H3B .10234(14) .7490(3) .63894(13) .059 Uiso d R 1 . H
C4 -.01167(14) .6619(3) .60675(14) .0488(6) Uani d . 1 . C
H4A -.03374(14) .7700(3) .61121(14) .059 Uiso d R 1 . H
H4B -.01937(14) .6433(3) .55093(14) .059 Uiso d R 1 . H
C5 -.14316(13) .5109(3) .59343(14) .0448(6) Uani d . 1 . C
C51 -.1639(2) .5001(4) .50194(14) .0619(8) Uani d . 1 . C
H51A -.2202(2) .4902(4) .47509(14) .074 Uiso d R 1 . H
H51B -.1457(2) .6002(4) .48363(14) .074 Uiso d R 1 . H
H51C -.1385(2) .4032(4) .48978(14) .074 Uiso d R 1 . H
C52 -.1651(2) .3467(3) .6252(2) .0584(7) Uani d . 1 . C
H52A -.2211(2) .3284(3) .6013(2) .070 Uiso d R 1 . H
H52B -.1378(2) .2547(3) .6116(2) .070 Uiso d R 1 . H
H52C -.1497(2) .3536(3) .6829(2) .070 Uiso d R 1 . H
O1W .0000 1.0090(4) .7500 .0985(11) Uani d S 1 . O
H1W1 -.0075 1.0754(4) .7890 .118 Uiso d R 1 . H
O2W -.12233(13) .0212(3) .4854(2) .0949(8) Uani d . 1 . O
H1W2 -.10657(13) -.0437(3) .4505(2) .114 Uiso d R 1 . H
H2W2 -.07710(13) .0701(3) .5243(2) .114 Uiso d R 1 . H

loop_
_atom_type_symbol
_atom_type_description
_atom_type_scat_dispersion_real
_atom_type_scat_dispersion_imag
_atom_type_scat_source
C C 0.0181 0.0091 'International Tables Vol C Tables 4.2.6.8 and 6.1.1.4'
H H 0.0000 0.0000 'International Tables Vol C Tables 4.2.6.8 and 6.1.1.4'
N N 0.0311 0.0180 'International Tables Vol C Tables 4.2.6.8 and 6.1.1.4'
O O 0.0492 0.0322 'International Tables Vol C Tables 4.2.6.8 and 6.1.1.4'
Cl Cl 0.3639 0.7018 'International Tables Vol C Tables 4.2.6.8 and 6.1.1.4'

loop_
_geom_angle_atom_site_label_1
_geom_angle_atom_site_label_2
_geom_angle_atom_site_label_3
_geom_angle_site_symmetry_1
_geom_angle_site_symmetry_3
_geom_angle
_geom_angle_publ_flag
C3 N1 C2 . . 113.1(2) yes
C4 N2 C5 . . 118.9(2) yes
C5 C1 C2 2_556 . 116.6(2) yes
N1 C2 C21 . . 113.0(2) no
N1 C2 C1 . . 110.3(2) yes
C21 C2 C1 . . 110.6(2) no
N1 C3 C4 . . 110.9(2) yes
N2 C4 C3 . . 110.6(2) yes
C52 C5 C51 . . 110.3(2) no
C52 C5 N2 . . 105.8(2) no
C51 C5 N2 . . 109.2(2) no
C52 C5 C1 . 2_556 112.2(2) no
C51 C5 C1 . 2_556 110.4(2) no
N2 C5 C1 . 2_556 108.8(2) yes

loop_
_geom_bond_atom_site_label_1
_geom_bond_atom_site_label_2
_geom_bond_site_symmetry_2
_geom_bond_distance
_geom_bond_publ_flag
N1 C3 . 1.471(3) no
N1 C2 . 1.486(3) no
N2 C4 . 1.490(3) no
N2 C5 . 1.531(3) no
C1 C5 2_556 1.532(3) no
C1 C2 . 1.539(3) no
C2 C21 . 1.525(3) no
C3 C4 . 1.520(3) no
C5 C52 . 1.526(3) no
C5 C51 . 1.530(3) no
C5 C1 2_556 1.532(3) no

loop_
_geom_torsion_atom_site_label_1
_geom_torsion_atom_site_label_2
_geom_torsion_atom_site_label_3
_geom_torsion_atom_site_label_4
_geom_torsion_site_symmetry_2
_geom_torsion_site_symmetry_3
_geom_torsion_site_symmetry_4
_geom_torsion
_geom_torsion_publ_flag
C1 C2 N1 C3 . . . -164.9(2) yes
C2 N1 C3 C4 . . . 177.8(2) yes
N1 C3 C4 N2 . . . -58.5(3) yes
C3 C4 N2 C5 . . . 178.2(2) yes
C4 N2 C5 C1 . . 2_556 -69.1(2) yes
N2 C5 C1 C2 . 2_556 2_556 -66.0(3) yes
C5 C1 C2 N1 2_556 2_556 2_556 57.6(3) yes
